data_4084288
loop_
_publ_author_name
'Flowers, Sarah E.'
'Cossairt, Brandi M.'

_publ_section_title
;
 Mono- and Dimetalation of a Tridentate Bisimidazole-Phosphine Ligand
;
_journal_issue 17
_journal_name_full Organometallics
_journal_page_first 4341
_journal_paper_doi 10.1021/om500592u
_journal_volume 33
_journal_year 2014
_chemical_formula_moiety 'C76 H92 Cl2 N8 P2 Ru2'
_chemical_formula_sum 'C76 H92 Cl2 N8 P2 Ru2'
_chemical_formula_weight 1452.56
_chemical_name_common sef1_95b
_chemical_name_systematic
;
 sef1_95b
;
_space_group_IT_number 15
_symmetry_cell_setting monoclinic
_symmetry_Int_Tables_number 15
_symmetry_space_group_name_Hall '-C 2yc'
_symmetry_space_group_name_H-M 'C 1 2/c 1'
_atom_sites_solution_hydrogens geom
_atom_sites_solution_primary direct
_atom_sites_solution_secondary difmap
_audit_conform_dict_location ftp://ftp.iucr.org/pub/cif_core.dic
_audit_conform_dict_name cif_core.dic
_audit_conform_dict_version 2.4
_audit_creation_date 2013-10-14T13:26:00-00:00
_audit_creation_method 'WinGX routine CIF_UPDATE'
_cell_angle_alpha 90
_cell_angle_beta 125.993(15)
_cell_angle_gamma 90
_cell_formula_units_Z 4
_cell_length_a 27.312(3)
_cell_length_b 16.392(3)
_cell_length_c 23.012(3)
_cell_measurement_reflns_used 242
_cell_measurement_temperature 100(2)
_cell_measurement_theta_max 20
_cell_measurement_theta_min 3
_cell_volume 8336(3)
_computing_cell_refinement 'SAINT (Bruker, 2007)'
_computing_data_collection 'APEX2 (Bruker, 2007)'
_computing_data_reduction 'SAINT (Bruker, 2007)'
_computing_molecular_graphics 'ORTEP-3 for Windows (Farrugia, 1997)'
_computing_publication_material 'SHELXL-97 (Sheldrick, 1997)'
_computing_structure_refinement 'SHELXL-97 (Sheldrick, 2008)'
_computing_structure_solution 'SHELXS97 (Sheldrick, 1997)'
_diffrn_ambient_temperature 100(2)
_diffrn_measured_fraction_theta_full 0.996
_diffrn_measured_fraction_theta_max 0.981
_diffrn_measurement_device_type 'Bruker APEXII CCD area-detector'
_diffrn_measurement_method '\f and \w scans'
_diffrn_radiation_monochromator graphite
_diffrn_radiation_type MoK\a
_diffrn_radiation_wavelength 0.71073
_diffrn_reflns_av_R_equivalents 0.1661
_diffrn_reflns_av_unetI/netI 0.14
_diffrn_reflns_limit_h_max 34
_diffrn_reflns_limit_h_min -34
_diffrn_reflns_limit_k_max 20
_diffrn_reflns_limit_k_min -20
_diffrn_reflns_limit_l_max 28
_diffrn_reflns_limit_l_min -28
_diffrn_reflns_number 73880
_diffrn_reflns_theta_full 25
_diffrn_reflns_theta_max 26.62
_diffrn_reflns_theta_min 1.84
_diffrn_source 'fine-focus sealed tube'
_exptl_absorpt_coefficient_mu 0.506
_exptl_absorpt_correction_T_max 0.985
_exptl_absorpt_correction_T_min 0.9751
_exptl_absorpt_correction_type multi-scan
_exptl_absorpt_process_details '(SADABS; Bruker, 2007)'
_exptl_crystal_colour orange
_exptl_crystal_density_diffrn 1.157
_exptl_crystal_density_method 'not measured'
_exptl_crystal_description prism
_exptl_crystal_F_000 3024
_exptl_crystal_size_max 0.05
_exptl_crystal_size_mid 0.04
_exptl_crystal_size_min 0.03
_platon_squeeze_details
;
;
_refine_diff_density_max 0.558
_refine_diff_density_min -0.712
_refine_diff_density_rms 0.091
_refine_ls_extinction_method none
_refine_ls_goodness_of_fit_ref 0.969
_refine_ls_hydrogen_treatment constr
_refine_ls_matrix_type full
_refine_ls_number_parameters 415
_refine_ls_number_reflns 8588
_refine_ls_number_restraints 0
_refine_ls_restrained_S_all 0.969
_refine_ls_R_factor_all 0.1541
_refine_ls_R_factor_gt 0.0742
_refine_ls_shift/su_max 0.001
_refine_ls_shift/su_mean 0
_refine_ls_structure_factor_coef Fsqd
_refine_ls_weighting_details 'calc w=1/[\s^2^(Fo^2^)+(0.0807P)^2^+0.0000P] where P=(Fo^2^+2Fc^2^)/3'
_refine_ls_weighting_scheme calc
_refine_ls_wR_factor_gt 0.156
_refine_ls_wR_factor_ref 0.1805
_reflns_number_gt 4520
_reflns_number_total 8588
_reflns_threshold_expression >2\s(I)
_cod_data_source_file om500592u_si_001.cif
_cod_data_source_block sef1_95b_0ma
_cod_original_cell_volume 8336(2)
_cod_original_sg_symbol_H-M 'C 2/c'
_cod_database_code 4084288

loop_
_symmetry_equiv_pos_as_xyz
'x, y, z'
'-x, y, -z+1/2'
'x+1/2, y+1/2, z'
'-x+1/2, y+1/2, -z+1/2'
'-x, -y, -z'
'x, -y, z-1/2'
'-x+1/2, -y+1/2, -z'
'x+1/2, -y+1/2, z-1/2'

loop_
_atom_site_label
_atom_site_type_symbol
_atom_site_fract_x
_atom_site_fract_y
_atom_site_fract_z
_atom_site_U_iso_or_equiv
_atom_site_adp_type
_atom_site_occupancy
_atom_site_symmetry_multiplicity
_atom_site_calc_flag
_atom_site_refinement_flags
C1 C 0.7998(3) 0.0836(5) 0.3195(3) 0.053(2) Uani 1 1 d .
C2 C 0.8536(3) 0.0596(5) 0.3880(4) 0.059(2) Uani 1 1 d .
C3 C 0.8602(3) -0.0254(5) 0.3851(3) 0.0518(19) Uani 1 1 d .
C4 C 0.8125(3) -0.0561(5) 0.3153(3) 0.0455(18) Uani 1 1 d .
C5 C 0.7744(3) 0.0125(5) 0.2762(4) 0.055(2) Uani 1 1 d .
C6 C 0.7724(4) 0.1675(5) 0.3022(4) 0.073(3) Uani 1 1 d .
H6A H 0.7567 0.1784 0.3304 0.109 Uiso 1 1 calc R
H6B H 0.7392 0.1708 0.2509 0.109 Uiso 1 1 calc R
H6C H 0.8034 0.2081 0.314 0.109 Uiso 1 1 calc R
C7 C 0.8921(4) 0.1166(5) 0.4512(3) 0.080(3) Uani 1 1 d .
H7A H 0.8906 0.1716 0.4336 0.119 Uiso 1 1 calc R
H7B H 0.934 0.0971 0.4807 0.119 Uiso 1 1 calc R
H7C H 0.8765 0.1179 0.4802 0.119 Uiso 1 1 calc R
C8 C 0.9116(3) -0.0750(5) 0.4475(3) 0.058(2) Uani 1 1 d .
H8A H 0.9004 -0.0919 0.4791 0.087 Uiso 1 1 calc R
H8B H 0.9483 -0.0415 0.4746 0.087 Uiso 1 1 calc R
H8C H 0.9191 -0.1234 0.4288 0.087 Uiso 1 1 calc R
C9 C 0.7941(3) -0.1403(5) 0.2932(4) 0.056(2) Uani 1 1 d .
H9A H 0.7874 -0.1496 0.2469 0.084 Uiso 1 1 calc R
H9B H 0.7565 -0.151 0.2883 0.084 Uiso 1 1 calc R
H9C H 0.8259 -0.177 0.3294 0.084 Uiso 1 1 calc R
C10 C 0.7132(3) 0.0061(5) 0.2039(3) 0.059(2) Uani 1 1 d .
H10A H 0.7167 -0.0283 0.1717 0.089 Uiso 1 1 calc R
H10B H 0.6994 0.0607 0.183 0.089 Uiso 1 1 calc R
H10C H 0.6839 -0.0182 0.2104 0.089 Uiso 1 1 calc R
C11 C 0.9695(3) -0.0917(4) 0.3432(3) 0.0283(14) Uani 1 1 d .
C12 C 0.9376(3) -0.1640(4) 0.3272(3) 0.0358(15) Uani 1 1 d .
H12 H 0.8975 -0.1633 0.3141 0.043 Uiso 1 1 calc R
C13 C 0.9643(3) -0.2368(4) 0.3305(3) 0.0386(16) Uani 1 1 d .
C14 C 1.0247(3) -0.2373(4) 0.3518(3) 0.0366(15) Uani 1 1 d .
C15 C 1.0575(3) -0.1655(4) 0.3685(3) 0.0360(15) Uani 1 1 d .
H15 H 1.0979 -0.1656 0.3825 0.043 Uiso 1 1 calc R
C16 C 1.0285(3) -0.0938(4) 0.3637(3) 0.0318(14) Uani 1 1 d .
C17 C 1.0021(3) 0.0323(4) 0.3641(3) 0.0359(14) Uani 1 1 d .
H17 H 1.0042 0.09 0.3689 0.043 Uiso 1 1 calc R
C18 C 0.9309(3) -0.3143(4) 0.3133(4) 0.062(2) Uani 1 1 d .
H18A H 0.9282 -0.3413 0.2735 0.093 Uiso 1 1 calc R
H18B H 0.89 -0.3032 0.2993 0.093 Uiso 1 1 calc R
H18C H 0.9522 -0.35 0.3555 0.093 Uiso 1 1 calc R
C19 C 1.0546(4) -0.3183(4) 0.3582(4) 0.063(2) Uani 1 1 d .
H19A H 1.059 -0.3506 0.3969 0.095 Uiso 1 1 calc R
H19B H 1.0946 -0.3084 0.3692 0.095 Uiso 1 1 calc R
H19C H 1.0295 -0.3482 0.3128 0.095 Uiso 1 1 calc R
C20 C 0.7917(3) -0.0501(4) 0.1257(3) 0.0403(16) Uani 1 1 d .
C21 C 0.8113(3) -0.1305(4) 0.1442(3) 0.0451(17) Uani 1 1 d .
H21 H 0.85 -0.1417 0.1873 0.054 Uiso 1 1 calc R
C22 C 0.7751(4) -0.1942(4) 0.1003(4) 0.0514(19) Uani 1 1 d .
H22 H 0.7897 -0.2486 0.1122 0.062 Uiso 1 1 calc R
C23 C 0.7187(4) -0.1789(6) 0.0402(4) 0.075(3) Uani 1 1 d .
H23 H 0.693 -0.2226 0.011 0.089 Uiso 1 1 calc R
C24 C 0.6994(4) -0.1003(6) 0.0223(4) 0.077(3) Uani 1 1 d .
H24 H 0.6603 -0.0893 -0.0202 0.092 Uiso 1 1 calc R
C25 C 0.7361(3) -0.0358(5) 0.0653(3) 0.0542(19) Uani 1 1 d .
H25 H 0.7218 0.0187 0.0519 0.065 Uiso 1 1 calc R
C26 C 0.9083(3) 0.0161(4) 0.1888(3) 0.0332(15) Uani 1 1 d .
H26A H 0.9371 0.0608 0.2172 0.04 Uiso 1 1 calc R
H26B H 0.9282 -0.0355 0.2141 0.04 Uiso 1 1 calc R
C27 C 0.8975(3) 0.0136(4) 0.1142(3) 0.0364(16) Uani 1 1 d .
H27A H 0.8635 -0.0238 0.0816 0.044 Uiso 1 1 calc R
H27B H 0.8866 0.0687 0.0925 0.044 Uiso 1 1 calc R
C28 C 0.8117(3) 0.1242(4) 0.1348(3) 0.0437(17) Uani 1 1 d .
H28A H 0.8454 0.1632 0.1523 0.052 Uiso 1 1 calc R
H28B H 0.7948 0.1106 0.0844 0.052 Uiso 1 1 calc R
C29 C 0.7634(3) 0.1651(4) 0.1367(3) 0.0408(16) Uani 1 1 d .
H29A H 0.7287 0.1274 0.1168 0.049 Uiso 1 1 calc R
H29B H 0.7795 0.1767 0.1872 0.049 Uiso 1 1 calc R
C30 C 0.6896(3) 0.2553(5) 0.0304(3) 0.0461(17) Uani 1 1 d .
H30 H 0.6607 0.2138 0.0025 0.055 Uiso 1 1 calc R
C31 C 0.7343(3) 0.3705(4) 0.0648(3) 0.0411(16) Uani 1 1 d .
C32 C 0.7507(3) 0.4506(4) 0.0742(3) 0.0539(19) Uani 1 1 d .
H32 H 0.7247 0.4891 0.0379 0.065 Uiso 1 1 calc R
C33 C 0.8036(4) 0.4760(4) 0.1347(4) 0.0535(19) Uani 1 1 d .
C34 C 0.8436(3) 0.4192(4) 0.1892(3) 0.0440(16) Uani 1 1 d .
C35 C 0.8269(3) 0.3380(4) 0.1812(4) 0.0510(18) Uani 1 1 d .
H35 H 0.8525 0.2993 0.2174 0.061 Uiso 1 1 calc R
C36 C 0.7718(3) 0.3143(4) 0.1188(3) 0.0436(17) Uani 1 1 d .
C37 C 0.9044(3) 0.4461(5) 0.2572(4) 0.068(2) Uani 1 1 d .
H37A H 0.9218 0.4013 0.2921 0.103 Uiso 1 1 calc R
H37B H 0.8982 0.4935 0.2782 0.103 Uiso 1 1 calc R
H37C H 0.9321 0.4608 0.245 0.103 Uiso 1 1 calc R
C38 C 0.8209(4) 0.5653(5) 0.1478(4) 0.075(2) Uani 1 1 d .
H38A H 0.7947 0.5957 0.1028 0.113 Uiso 1 1 calc R
H38B H 0.8632 0.5714 0.1653 0.113 Uiso 1 1 calc R
H38C H 0.8158 0.5867 0.1838 0.113 Uiso 1 1 calc R
N1 N 0.9530(2) -0.0107(3) 0.3439(2) 0.0350(13) Uani 1 1 d .
N2 N 0.9514(2) -0.0141(3) 0.1228(2) 0.0339(12) Uani 1 1 d .
N3 N 0.7425(2) 0.2404(3) 0.0961(3) 0.0397(13) Uani 1 1 d .
N4 N 0.6817(3) 0.3317(4) 0.0088(3) 0.0507(15) Uani 1 1 d .
Cl1 Cl 0.90666(8) 0.17204(10) 0.31142(8) 0.0529(5) Uani 1 1 d .
Ru1 Ru 0.86445(2) 0.03604(3) 0.30278(2) 0.03957(18) Uani 1 1 d .
P1 P 0.84209(7) 0.03024(10) 0.18929(8) 0.0352(4) Uani 1 1 d .

loop_
_atom_site_aniso_label
_atom_site_aniso_U_11
_atom_site_aniso_U_22
_atom_site_aniso_U_33
_atom_site_aniso_U_23
_atom_site_aniso_U_13
_atom_site_aniso_U_12
C1 0.060(5) 0.076(5) 0.034(4) 0.004(4) 0.033(4) 0.025(4)
C2 0.061(5) 0.087(6) 0.036(4) 0.005(4) 0.032(4) 0.026(4)
C3 0.052(4) 0.075(6) 0.040(4) 0.009(4) 0.033(4) 0.005(4)
C4 0.048(4) 0.072(5) 0.030(3) 0.010(3) 0.031(3) 0.013(4)
C5 0.040(4) 0.094(6) 0.040(4) 0.007(4) 0.030(4) 0.012(4)
C6 0.086(6) 0.090(6) 0.059(5) 0.011(4) 0.052(5) 0.042(5)
C7 0.089(7) 0.113(7) 0.031(4) -0.006(4) 0.032(4) 0.026(6)
C8 0.062(5) 0.082(6) 0.043(4) 0.020(4) 0.038(4) 0.020(4)
C9 0.062(5) 0.070(6) 0.051(4) 0.013(4) 0.041(4) 0.010(4)
C10 0.044(4) 0.091(6) 0.051(4) 0.010(4) 0.032(4) 0.015(4)
C11 0.033(4) 0.033(4) 0.018(3) 0.007(2) 0.015(3) 0.010(3)
C12 0.033(4) 0.041(4) 0.030(3) 0.001(3) 0.017(3) -0.002(3)
C13 0.034(4) 0.039(4) 0.026(3) 0.005(3) 0.008(3) -0.004(3)
C14 0.041(4) 0.039(4) 0.023(3) 0.000(3) 0.015(3) 0.009(3)
C15 0.033(4) 0.047(4) 0.021(3) 0.008(3) 0.012(3) 0.005(3)
C16 0.035(4) 0.043(4) 0.012(3) 0.001(3) 0.011(3) -0.006(3)
C17 0.041(4) 0.043(4) 0.028(3) 0.004(3) 0.022(3) 0.013(4)
C18 0.061(5) 0.050(5) 0.058(5) -0.001(4) 0.025(4) -0.005(4)
C19 0.064(5) 0.060(5) 0.055(4) 0.005(4) 0.029(4) 0.017(4)
C20 0.049(4) 0.043(4) 0.035(4) 0.002(3) 0.029(3) 0.008(3)
C21 0.054(5) 0.054(5) 0.040(4) -0.002(3) 0.035(4) -0.007(4)
C22 0.067(6) 0.050(5) 0.051(4) 0.000(4) 0.043(5) -0.009(4)
C23 0.077(7) 0.094(8) 0.058(5) -0.024(5) 0.042(5) -0.037(6)
C24 0.069(6) 0.077(7) 0.056(5) -0.016(5) 0.021(5) -0.004(5)
C25 0.052(5) 0.058(5) 0.036(4) -0.011(4) 0.017(3) 0.003(4)
C26 0.037(4) 0.039(4) 0.022(3) 0.008(3) 0.017(3) 0.011(3)
C27 0.037(4) 0.052(4) 0.019(3) 0.001(3) 0.016(3) 0.003(3)
C28 0.052(4) 0.046(4) 0.036(3) 0.009(3) 0.027(3) 0.013(3)
C29 0.047(4) 0.036(4) 0.040(4) 0.001(3) 0.026(3) 0.003(3)
C30 0.048(5) 0.059(5) 0.032(4) 0.008(3) 0.024(4) 0.008(4)
C31 0.053(4) 0.039(4) 0.041(4) 0.014(3) 0.033(4) 0.008(4)
C32 0.064(5) 0.057(5) 0.039(4) 0.018(4) 0.029(4) 0.019(4)
C33 0.067(5) 0.042(5) 0.063(5) 0.005(4) 0.045(4) -0.004(4)
C34 0.042(4) 0.049(5) 0.046(4) 0.000(3) 0.029(4) 0.004(4)
C35 0.048(5) 0.057(5) 0.047(4) 0.012(4) 0.027(4) 0.014(4)
C36 0.039(4) 0.056(5) 0.045(4) 0.010(3) 0.029(4) 0.013(4)
C37 0.045(5) 0.081(6) 0.068(5) -0.003(4) 0.026(4) -0.010(4)
C38 0.080(6) 0.061(5) 0.076(6) 0.015(4) 0.041(5) -0.004(5)
N1 0.042(3) 0.050(3) 0.022(3) 0.002(2) 0.023(2) -0.001(3)
N2 0.036(3) 0.040(3) 0.021(2) -0.005(2) 0.014(2) -0.001(3)
N3 0.046(4) 0.037(3) 0.044(3) 0.003(3) 0.030(3) 0.004(3)
N4 0.054(4) 0.060(4) 0.036(3) -0.003(3) 0.025(3) 0.002(3)
Cl1 0.0647(12) 0.0414(10) 0.0398(9) -0.0021(8) 0.0235(9) 0.0115(9)
Ru1 0.0444(3) 0.0512(3) 0.0259(3) 0.0026(3) 0.0223(2) 0.0131(3)
P1 0.0412(10) 0.0403(10) 0.0263(8) 0.0021(7) 0.0211(7) 0.0062(9)

loop_
_atom_type_symbol
_atom_type_description
_atom_type_scat_dispersion_real
_atom_type_scat_dispersion_imag
_atom_type_scat_source
C C 0.0033 0.0016 'International Tables Vol C Tables 4.2.6.8 and 6.1.1.4'
H H 0 0 'International Tables Vol C Tables 4.2.6.8 and 6.1.1.4'
N N 0.0061 0.0033 'International Tables Vol C Tables 4.2.6.8 and 6.1.1.4'
Cl Cl 0.1484 0.1585 'International Tables Vol C Tables 4.2.6.8 and 6.1.1.4'
Ru Ru -1.2594 0.8363 'International Tables Vol C Tables 4.2.6.8 and 6.1.1.4'
P P 0.1023 0.0942 'International Tables Vol C Tables 4.2.6.8 and 6.1.1.4'

loop_
_geom_angle_atom_site_label_1
_geom_angle_atom_site_label_2
_geom_angle_atom_site_label_3
_geom_angle
_geom_angle_site_symmetry_1
_geom_angle_site_symmetry_3
C5 C1 C2 107.9(6) . .
C5 C1 C6 127.0(6) . .
C2 C1 C6 124.6(7) . .
C5 C1 Ru1 72.1(4) . .
C2 C1 Ru1 71.4(4) . .
C6 C1 Ru1 127.8(5) . .
C3 C2 C1 107.1(7) . .
C3 C2 C7 128.2(7) . .
C1 C2 C7 124.6(7) . .
C3 C2 Ru1 72.2(4) . .
C1 C2 Ru1 69.9(3) . .
C7 C2 Ru1 126.0(6) . .
C2 C3 C4 110.0(6) . .
C2 C3 C8 123.7(7) . .
C4 C3 C8 126.4(7) . .
C2 C3 Ru1 70.3(4) . .
C4 C3 Ru1 70.9(3) . .
C8 C3 Ru1 124.5(5) . .
C5 C4 C3 105.9(6) . .
C5 C4 C9 123.3(6) . .
C3 C4 C9 128.5(6) . .
C5 C4 Ru1 70.5(4) . .
C3 C4 Ru1 71.1(4) . .
C9 C4 Ru1 136.1(4) . .
C1 C5 C4 109.0(6) . .
C1 C5 C10 126.5(7) . .
C4 C5 C10 124.1(7) . .
C1 C5 Ru1 69.8(4) . .
C4 C5 Ru1 71.4(4) . .
C10 C5 Ru1 130.6(4) . .
C1 C6 H6A 109.5 . .
C1 C6 H6B 109.5 . .
H6A C6 H6B 109.5 . .
C1 C6 H6C 109.5 . .
H6A C6 H6C 109.5 . .
H6B C6 H6C 109.5 . .
C2 C7 H7A 109.5 . .
C2 C7 H7B 109.5 . .
H7A C7 H7B 109.5 . .
C2 C7 H7C 109.5 . .
H7A C7 H7C 109.5 . .
H7B C7 H7C 109.5 . .
C3 C8 H8A 109.5 . .
C3 C8 H8B 109.5 . .
H8A C8 H8B 109.5 . .
C3 C8 H8C 109.5 . .
H8A C8 H8C 109.5 . .
H8B C8 H8C 109.5 . .
C4 C9 H9A 109.5 . .
C4 C9 H9B 109.5 . .
H9A C9 H9B 109.5 . .
C4 C9 H9C 109.5 . .
H9A C9 H9C 109.5 . .
H9B C9 H9C 109.5 . .
C5 C10 H10A 109.5 . .
C5 C10 H10B 109.5 . .
H10A C10 H10B 109.5 . .
C5 C10 H10C 109.5 . .
H10A C10 H10C 109.5 . .
H10B C10 H10C 109.5 . .
C12 C11 C16 119.4(5) . .
C12 C11 N1 131.0(5) . .
C16 C11 N1 109.6(5) . .
C13 C12 C11 119.7(6) . .
C13 C12 H12 120.1 . .
C11 C12 H12 120.1 . .
C12 C13 C14 119.7(6) . .
C12 C13 C18 120.4(6) . .
C14 C13 C18 119.9(6) . .
C15 C14 C13 121.4(6) . .
C15 C14 C19 119.4(6) . .
C13 C14 C19 119.1(6) . .
C16 C15 C14 116.8(6) . .
C16 C15 H15 121.6 . .
C14 C15 H15 121.6 . .
N2 C16 C15 130.7(6) 2_755 .
N2 C16 C11 106.4(5) 2_755 .
C15 C16 C11 123.0(6) . .
N1 C17 N2 113.6(6) . 2_755
N1 C17 H17 123.2 . .
N2 C17 H17 123.2 2_755 .
C13 C18 H18A 109.5 . .
C13 C18 H18B 109.5 . .
H18A C18 H18B 109.5 . .
C13 C18 H18C 109.5 . .
H18A C18 H18C 109.5 . .
H18B C18 H18C 109.5 . .
C14 C19 H19A 109.5 . .
C14 C19 H19B 109.5 . .
H19A C19 H19B 109.5 . .
C14 C19 H19C 109.5 . .
H19A C19 H19C 109.5 . .
H19B C19 H19C 109.5 . .
C25 C20 C21 118.6(6) . .
C25 C20 P1 123.9(5) . .
C21 C20 P1 117.4(5) . .
C22 C21 C20 120.6(7) . .
C22 C21 H21 119.7 . .
C20 C21 H21 119.7 . .
C23 C22 C21 120.1(7) . .
C23 C22 H22 120 . .
C21 C22 H22 120 . .
C22 C23 C24 119.2(8) . .
C22 C23 H23 120.4 . .
C24 C23 H23 120.4 . .
C23 C24 C25 121.0(8) . .
C23 C24 H24 119.5 . .
C25 C24 H24 119.5 . .
C20 C25 C24 120.4(7) . .
C20 C25 H25 119.8 . .
C24 C25 H25 119.8 . .
C27 C26 P1 117.5(4) . .
C27 C26 H26A 107.9 . .
P1 C26 H26A 107.9 . .
C27 C26 H26B 107.9 . .
P1 C26 H26B 107.9 . .
H26A C26 H26B 107.2 . .
N2 C27 C26 109.9(4) . .
N2 C27 H27A 109.7 . .
C26 C27 H27A 109.7 . .
N2 C27 H27B 109.7 . .
C26 C27 H27B 109.7 . .
H27A C27 H27B 108.2 . .
C29 C28 P1 113.8(4) . .
C29 C28 H28A 108.8 . .
P1 C28 H28A 108.8 . .
C29 C28 H28B 108.8 . .
P1 C28 H28B 108.8 . .
H28A C28 H28B 107.7 . .
N3 C29 C28 112.4(5) . .
N3 C29 H29A 109.1 . .
C28 C29 H29A 109.1 . .
N3 C29 H29B 109.1 . .
C28 C29 H29B 109.1 . .
H29A C29 H29B 107.9 . .
N4 C30 N3 114.8(6) . .
N4 C30 H30 122.6 . .
N3 C30 H30 122.6 . .
C32 C31 C36 119.5(7) . .
C32 C31 N4 130.5(6) . .
C36 C31 N4 109.9(6) . .
C33 C32 C31 120.8(6) . .
C33 C32 H32 119.6 . .
C31 C32 H32 119.6 . .
C32 C33 C34 120.4(6) . .
C32 C33 C38 121.4(7) . .
C34 C33 C38 118.1(7) . .
C35 C34 C33 119.4(6) . .
C35 C34 C37 119.2(6) . .
C33 C34 C37 121.4(6) . .
C34 C35 C36 118.6(6) . .
C34 C35 H35 120.7 . .
C36 C35 H35 120.7 . .
N3 C36 C35 132.3(6) . .
N3 C36 C31 106.5(6) . .
C35 C36 C31 121.2(7) . .
C34 C37 H37A 109.5 . .
C34 C37 H37B 109.5 . .
H37A C37 H37B 109.5 . .
C34 C37 H37C 109.5 . .
H37A C37 H37C 109.5 . .
H37B C37 H37C 109.5 . .
C33 C38 H38A 109.5 . .
C33 C38 H38B 109.5 . .
H38A C38 H38B 109.5 . .
C33 C38 H38C 109.5 . .
H38A C38 H38C 109.5 . .
H38B C38 H38C 109.5 . .
C17 N1 C11 104.0(5) . .
C17 N1 Ru1 127.1(4) . .
C11 N1 Ru1 127.9(4) . .
C17 N2 C16 106.5(5) 2_755 2_755
C17 N2 C27 127.2(5) 2_755 .
C16 N2 C27 124.7(5) 2_755 .
C30 N3 C36 105.3(5) . .
C30 N3 C29 128.7(6) . .
C36 N3 C29 125.9(5) . .
C30 N4 C31 103.5(6) . .
N1 Ru1 C1 150.9(2) . .
N1 Ru1 C2 112.3(2) . .
C1 Ru1 C2 38.7(2) . .
N1 Ru1 C5 147.8(3) . .
C1 Ru1 C5 38.1(3) . .
C2 Ru1 C5 63.9(3) . .
N1 Ru1 C4 110.0(2) . .
C1 Ru1 C4 64.4(3) . .
C2 Ru1 C4 64.3(3) . .
C5 Ru1 C4 38.1(2) . .
N1 Ru1 C3 94.2(2) . .
C1 Ru1 C3 63.3(3) . .
C2 Ru1 C3 37.5(3) . .
C5 Ru1 C3 62.8(2) . .
C4 Ru1 C3 38.0(2) . .
N1 Ru1 P1 87.94(12) . .
C1 Ru1 P1 121.06(18) . .
C2 Ru1 P1 159.76(19) . .
C5 Ru1 P1 99.75(17) . .
C4 Ru1 P1 110.94(16) . .
C3 Ru1 P1 147.1(2) . .
N1 Ru1 Cl1 86.27(15) . .
C1 Ru1 Cl1 93.0(2) . .
C2 Ru1 Cl1 94.1(2) . .
C5 Ru1 Cl1 125.2(2) . .
C4 Ru1 Cl1 156.36(18) . .
C3 Ru1 Cl1 127.0(2) . .
P1 Ru1 Cl1 85.91(6) . .
C26 P1 C20 100.6(3) . .
C26 P1 C28 98.8(3) . .
C20 P1 C28 103.3(3) . .
C26 P1 Ru1 114.03(18) . .
C20 P1 Ru1 120.3(2) . .
C28 P1 Ru1 116.7(2) . .

loop_
_geom_bond_atom_site_label_1
_geom_bond_atom_site_label_2
_geom_bond_distance
_geom_bond_site_symmetry_2
C1 C5 1.422(10) .
C1 C2 1.440(9) .
C1 C6 1.504(9) .
C1 Ru1 2.163(6) .
C2 C3 1.411(10) .
C2 C7 1.515(10) .
C2 Ru1 2.183(6) .
C3 C4 1.438(9) .
C3 C8 1.525(9) .
C3 Ru1 2.207(6) .
C4 C5 1.434(9) .
C4 C9 1.455(9) .
C4 Ru1 2.204(7) .
C5 C10 1.517(9) .
C5 Ru1 2.193(7) .
C6 H6A 0.98 .
C6 H6B 0.98 .
C6 H6C 0.98 .
C7 H7A 0.98 .
C7 H7B 0.98 .
C7 H7C 0.98 .
C8 H8A 0.98 .
C8 H8B 0.98 .
C8 H8C 0.98 .
C9 H9A 0.98 .
C9 H9B 0.98 .
C9 H9C 0.98 .
C10 H10A 0.98 .
C10 H10B 0.98 .
C10 H10C 0.98 .
C11 C12 1.386(8) .
C11 C16 1.390(8) .
C11 N1 1.404(7) .
C12 C13 1.379(8) .
C12 H12 0.95 .
C13 C14 1.418(9) .
C13 C18 1.477(9) .
C14 C15 1.389(8) .
C14 C19 1.520(9) .
C15 C16 1.385(8) .
C15 H15 0.95 .
C16 N2 1.381(7) 2_755
C17 N1 1.332(7) .
C17 N2 1.356(7) 2_755
C17 H17 0.95 .
C18 H18A 0.98 .
C18 H18B 0.98 .
C18 H18C 0.98 .
C19 H19A 0.98 .
C19 H19B 0.98 .
C19 H19C 0.98 .
C20 C25 1.347(9) .
C20 C21 1.391(9) .
C20 P1 1.845(7) .
C21 C22 1.384(9) .
C21 H21 0.95 .
C22 C23 1.358(10) .
C22 H22 0.95 .
C23 C24 1.362(11) .
C23 H23 0.95 .
C24 C25 1.391(10) .
C24 H24 0.95 .
C25 H25 0.95 .
C26 C27 1.561(7) .
C26 P1 1.830(6) .
C26 H26A 0.99 .
C26 H26B 0.99 .
C27 N2 1.438(7) .
C27 H27A 0.99 .
C27 H27B 0.99 .
C28 C29 1.503(8) .
C28 P1 1.847(6) .
C28 H28A 0.99 .
C28 H28B 0.99 .
C29 N3 1.448(7) .
C29 H29A 0.99 .
C29 H29B 0.99 .
C30 N4 1.317(8) .
C30 N3 1.366(8) .
C30 H30 0.95 .
C31 C32 1.363(9) .
C31 C36 1.396(8) .
C31 N4 1.397(8) .
C32 C33 1.355(10) .
C32 H32 0.95 .
C33 C34 1.423(9) .
C33 C38 1.513(10) .
C34 C35 1.383(9) .
C34 C37 1.533(9) .
C35 C36 1.391(9) .
C35 H35 0.95 .
C36 N3 1.374(8) .
C37 H37A 0.98 .
C37 H37B 0.98 .
C37 H37C 0.98 .
C38 H38A 0.98 .
C38 H38B 0.98 .
C38 H38C 0.98 .
N1 Ru1 2.156(5) .
N2 C17 1.356(7) 2_755
N2 C16 1.381(7) 2_755
Cl1 Ru1 2.4635(19) .
Ru1 P1 2.3083(15) .

loop_
_platon_squeeze_void_nr
_platon_squeeze_void_average_x
_platon_squeeze_void_average_y
_platon_squeeze_void_average_z
_platon_squeeze_void_volume
_platon_squeeze_void_count_electrons
_platon_squeeze_void_content
1 0.500 0.000 0.555 1016 296 ' '
2 0.000 0.500 0.239 1016 296 ' '
